data_7200226
loop_
_publ_author_name
'Skovsgaard, Signe'
'Bond, Andrew D.'

_publ_section_title
;
 Co-crystallisation of benzoic acid derivatives with N-containing bases in
 solution and by mechanical grinding: stoichiometric variants,
 polymorphism and twinning
;
_journal_coden_ASTM CRECF4
_journal_issue 3
_journal_name_full CrystEngComm
_journal_page_first 444
_journal_page_last 453
_journal_paper_doi 10.1039/b810660f
_journal_volume 11
_journal_year 2009
_chemical_formula_moiety 'C8 H14 N2 O2, 2(C7 H6 O3)'
_chemical_formula_sum 'C22 H26 N2 O8'
_chemical_formula_weight 446.45
_space_group_IT_number 61
_symmetry_cell_setting orthorhombic
_symmetry_space_group_name_Hall '-P 2ac 2ab'
_symmetry_space_group_name_H-M 'P b c a'
_atom_sites_solution_hydrogens geom
_atom_sites_solution_primary direct
_atom_sites_solution_secondary difmap
_cell_angle_alpha 90.00
_cell_angle_beta 90.00
_cell_angle_gamma 90.00
_cell_formula_units_Z 4
_cell_length_a 11.590(3)
_cell_length_b 13.283(3)
_cell_length_c 13.730(3)
_cell_measurement_reflns_used 1160
_cell_measurement_temperature 180(2)
_cell_measurement_theta_max 18.88
_cell_measurement_theta_min 2.97
_cell_volume 2113.7(9)
_computing_cell_refinement 'SAINT v.7.06a (Bruker, 2003)'
_computing_data_collection 'APEX2 v.1.0-22 (Bruker Nonius, 2004)'
_computing_data_reduction 'SAINT v.7.06a'
_computing_molecular_graphics 'SHELXTL v.6.10'
_computing_publication_material 'SHELXTL v.6.10'
_computing_structure_refinement 'SHELXTL v.6.10'
_computing_structure_solution 'SHELXTL v.6.10 (Sheldrick, 2000)'
_diffrn_ambient_temperature 180(2)
_diffrn_measured_fraction_theta_full 0.997
_diffrn_measured_fraction_theta_max 0.997
_diffrn_measurement_device_type 'Bruker-Nonius X8APEX-II CCD'
_diffrn_measurement_method 'thin-slice \w and \f scans'
_diffrn_radiation_monochromator graphite
_diffrn_radiation_source 'fine-focus sealed tube'
_diffrn_radiation_type MoK\a
_diffrn_radiation_wavelength 0.71073
_diffrn_reflns_av_R_equivalents 0.1090
_diffrn_reflns_av_sigmaI/netI 0.0648
_diffrn_reflns_limit_h_max 12
_diffrn_reflns_limit_h_min -11
_diffrn_reflns_limit_k_max 14
_diffrn_reflns_limit_k_min -12
_diffrn_reflns_limit_l_max 14
_diffrn_reflns_limit_l_min -15
_diffrn_reflns_number 25716
_diffrn_reflns_theta_full 23.25
_diffrn_reflns_theta_max 23.25
_diffrn_reflns_theta_min 3.52
_diffrn_standards_number 0
_exptl_absorpt_coefficient_mu 0.108
_exptl_absorpt_correction_T_max 0.998
_exptl_absorpt_correction_T_min 0.784
_exptl_absorpt_correction_type multi-scan
_exptl_absorpt_process_details
;
SADABS v.2.10 (Sheldrick, 2003)
Ratio of minimum to maximum apparent transmission: 0.786003
;
_exptl_crystal_colour colourless
_exptl_crystal_density_diffrn 1.403
_exptl_crystal_density_method 'not measured'
_exptl_crystal_description plate
_exptl_crystal_F_000 944
_exptl_crystal_size_max 0.10
_exptl_crystal_size_mid 0.10
_exptl_crystal_size_min 0.02
_refine_diff_density_max 0.185
_refine_diff_density_min -0.201
_refine_diff_density_rms 0.047
_refine_ls_extinction_coef 0.0038(8)
_refine_ls_extinction_expression Fc^*^=kFc[1+0.001xFc^2^\l^3^/sin(2\q)]^-1/4^
_refine_ls_extinction_method SHELXL
_refine_ls_goodness_of_fit_ref 1.053
_refine_ls_hydrogen_treatment mixed
_refine_ls_matrix_type full
_refine_ls_number_parameters 154
_refine_ls_number_reflns 1513
_refine_ls_number_restraints 0
_refine_ls_restrained_S_all 1.053
_refine_ls_R_factor_all 0.0740
_refine_ls_R_factor_gt 0.0395
_refine_ls_shift/su_max 0.000
_refine_ls_shift/su_mean 0.000
_refine_ls_structure_factor_coef Fsqd
_refine_ls_weighting_details 'calc w=1/[\s^2^(Fo^2^)+(0.0365P)^2^+0.2453P] where P=(Fo^2^+2Fc^2^)/3'
_refine_ls_weighting_scheme calc
_refine_ls_wR_factor_gt 0.0852
_refine_ls_wR_factor_ref 0.0963
_reflns_number_gt 1025
_reflns_number_total 1513
_reflns_threshold_expression I>2\s(I)
_cod_data_source_file B810660F.txt
_cod_data_source_block 7a
_cod_depositor_comments
;
 Replaced the incorrect bibliographical reference to the original
 publication with a proper one.

 Antanas Vaitkus,
 2019-09-18
;
_cod_database_code 7200226

loop_
_symmetry_equiv_pos_as_xyz
'x, y, z'
'-x+1/2, -y, z+1/2'
'-x, y+1/2, -z+1/2'
'x+1/2, -y+1/2, -z'
'-x, -y, -z'
'x-1/2, y, -z-1/2'
'x, -y-1/2, z-1/2'
'-x-1/2, y-1/2, z'

loop_
_atom_site_label
_atom_site_type_symbol
_atom_site_fract_x
_atom_site_fract_y
_atom_site_fract_z
_atom_site_U_iso_or_equiv
_atom_site_adp_type
_atom_site_occupancy
_atom_site_symmetry_multiplicity
_atom_site_calc_flag
_atom_site_refinement_flags
_atom_site_disorder_assembly
_atom_site_disorder_group
O1 O 0.44930(13) 0.57337(12) 0.41250(12) 0.0305(5) Uani 1 1 d . . .
H1 H 0.481(3) 0.547(2) 0.343(2) 0.095(11) Uiso 1 1 d . . .
O2 O 0.62941(14) 0.62941(12) 0.43705(11) 0.0360(5) Uani 1 1 d . . .
O3 O 0.67607(14) 0.72358(13) 0.59909(14) 0.0384(5) Uani 1 1 d . . .
H3 H 0.686(2) 0.696(2) 0.541(2) 0.061(10) Uiso 1 1 d . . .
C11 C 0.48368(19) 0.67071(17) 0.55277(16) 0.0233(6) Uani 1 1 d . . .
C12 C 0.56078(19) 0.71671(16) 0.61796(16) 0.0259(6) Uani 1 1 d . . .
C13 C 0.5200(2) 0.75802(16) 0.70438(17) 0.0290(6) Uani 1 1 d . . .
H13A H 0.5721 0.7886 0.7489 0.035 Uiso 1 1 calc R . .
C14 C 0.4038(2) 0.75458(17) 0.72539(18) 0.0330(7) Uani 1 1 d . . .
H14A H 0.3763 0.7826 0.7846 0.040 Uiso 1 1 calc R . .
C15 C 0.3267(2) 0.71070(18) 0.66119(18) 0.0331(7) Uani 1 1 d . . .
H15A H 0.2466 0.7097 0.6758 0.040 Uiso 1 1 calc R . .
C16 C 0.3667(2) 0.66856(17) 0.57621(17) 0.0307(6) Uani 1 1 d . . .
H16A H 0.3138 0.6375 0.5328 0.037 Uiso 1 1 calc R . .
C17 C 0.5278(2) 0.62332(17) 0.46279(16) 0.0264(6) Uani 1 1 d . . .
O4 O 0.49106(14) 0.49415(11) 0.24853(11) 0.0295(5) Uani 1 1 d . . .
N1 N 0.53941(15) 0.46893(14) 0.09246(13) 0.0276(5) Uani 1 1 d . . .
C21 C 0.61861(19) 0.46910(18) 0.00926(15) 0.0304(6) Uani 1 1 d . . .
H21A H 0.6191 0.4018 -0.0217 0.036 Uiso 1 1 calc R . .
H21B H 0.6979 0.4841 0.0319 0.036 Uiso 1 1 calc R . .
C22 C 0.41897(19) 0.45209(18) 0.06468(16) 0.0303(6) Uani 1 1 d . . .
H22A H 0.3692 0.4561 0.1231 0.036 Uiso 1 1 calc R . .
H22B H 0.4105 0.3840 0.0362 0.036 Uiso 1 1 calc R . .
C23 C 0.5673(2) 0.49226(16) 0.18487(17) 0.0250(6) Uani 1 1 d . . .
C24 C 0.6912(2) 0.51673(19) 0.20831(17) 0.0332(7) Uani 1 1 d . . .
H24A H 0.6983 0.5319 0.2779 0.050 Uiso 1 1 calc R . .
H24B H 0.7157 0.5753 0.1701 0.050 Uiso 1 1 calc R . .
H24C H 0.7401 0.4589 0.1922 0.050 Uiso 1 1 calc R . .

loop_
_atom_site_aniso_label
_atom_site_aniso_U_11
_atom_site_aniso_U_22
_atom_site_aniso_U_33
_atom_site_aniso_U_23
_atom_site_aniso_U_13
_atom_site_aniso_U_12
O1 0.0316(10) 0.0365(10) 0.0235(10) -0.0051(8) -0.0023(8) -0.0024(8)
O2 0.0279(11) 0.0481(12) 0.0321(11) -0.0044(8) 0.0048(8) -0.0044(9)
O3 0.0270(11) 0.0487(12) 0.0394(12) -0.0092(10) -0.0019(8) -0.0054(8)
C11 0.0228(14) 0.0217(13) 0.0253(14) 0.0037(11) -0.0012(11) 0.0016(11)
C12 0.0225(15) 0.0242(14) 0.0311(16) 0.0036(12) 0.0010(12) -0.0001(11)
C13 0.0335(16) 0.0248(14) 0.0286(14) -0.0045(12) -0.0053(12) 0.0003(12)
C14 0.0393(17) 0.0284(15) 0.0313(15) -0.0049(12) 0.0024(13) 0.0028(13)
C15 0.0245(15) 0.0353(16) 0.0396(16) -0.0072(13) 0.0031(12) 0.0012(12)
C16 0.0283(15) 0.0301(15) 0.0336(15) -0.0042(12) -0.0028(12) -0.0002(12)
C17 0.0304(16) 0.0246(14) 0.0242(14) 0.0052(11) -0.0039(13) 0.0018(13)
O4 0.0325(11) 0.0339(10) 0.0221(9) -0.0019(8) 0.0042(8) -0.0014(8)
N1 0.0226(12) 0.0393(12) 0.0210(11) -0.0039(10) 0.0024(9) -0.0050(9)
C21 0.0238(15) 0.0419(16) 0.0254(14) -0.0084(12) 0.0029(11) -0.0014(12)
C22 0.0213(14) 0.0430(16) 0.0265(14) -0.0039(12) 0.0034(11) -0.0063(12)
C23 0.0301(15) 0.0188(14) 0.0260(15) 0.0003(11) 0.0014(13) 0.0014(11)
C24 0.0300(15) 0.0403(16) 0.0292(14) -0.0021(12) -0.0034(11) -0.0006(12)

loop_
_atom_type_symbol
_atom_type_description
_atom_type_scat_dispersion_real
_atom_type_scat_dispersion_imag
_atom_type_scat_source
C C 0.0033 0.0016 'International Tables Vol C Tables 4.2.6.8 and 6.1.1.4'
H H 0.0000 0.0000 'International Tables Vol C Tables 4.2.6.8 and 6.1.1.4'
N N 0.0061 0.0033 'International Tables Vol C Tables 4.2.6.8 and 6.1.1.4'
O O 0.0106 0.0060 'International Tables Vol C Tables 4.2.6.8 and 6.1.1.4'

loop_
_geom_angle_atom_site_label_1
_geom_angle_atom_site_label_2
_geom_angle_atom_site_label_3
_geom_angle
_geom_angle_site_symmetry_1
_geom_angle_site_symmetry_3
_geom_angle_publ_flag
C17 O1 H1 112.8(16) . . ?
C12 O3 H3 105.4(17) . . ?
C16 C11 C12 118.7(2) . . ?
C16 C11 C17 121.4(2) . . ?
C12 C11 C17 119.9(2) . . ?
O3 C12 C13 118.0(2) . . ?
O3 C12 C11 122.1(2) . . ?
C13 C12 C11 120.0(2) . . ?
C14 C13 C12 119.9(2) . . ?
C14 C13 H13A 120.1 . . ?
C12 C13 H13A 120.1 . . ?
C13 C14 C15 120.8(2) . . ?
C13 C14 H14A 119.6 . . ?
C15 C14 H14A 119.6 . . ?
C16 C15 C14 119.6(2) . . ?
C16 C15 H15A 120.2 . . ?
C14 C15 H15A 120.2 . . ?
C15 C16 C11 121.1(2) . . ?
C15 C16 H16A 119.5 . . ?
C11 C16 H16A 119.5 . . ?
O2 C17 O1 122.8(2) . . ?
O2 C17 C11 122.8(2) . . ?
O1 C17 C11 114.4(2) . . ?
C23 N1 C22 120.66(18) . . ?
C23 N1 C21 125.74(19) . . ?
C22 N1 C21 113.23(17) . . ?
N1 C21 C22 109.99(18) . 5_665 ?
N1 C21 H21A 109.7 . . ?
C22 C21 H21A 109.7 5_665 . ?
N1 C21 H21B 109.7 . . ?
C22 C21 H21B 109.7 5_665 . ?
H21A C21 H21B 108.2 . . ?
N1 C22 C21 109.97(18) . 5_665 ?
N1 C22 H22A 109.7 . . ?
C21 C22 H22A 109.7 5_665 . ?
N1 C22 H22B 109.7 . . ?
C21 C22 H22B 109.7 5_665 . ?
H22A C22 H22B 108.2 . . ?
O4 C23 N1 119.8(2) . . ?
O4 C23 C24 121.5(2) . . ?
N1 C23 C24 118.7(2) . . ?
C23 C24 H24A 109.5 . . ?
C23 C24 H24B 109.5 . . ?
H24A C24 H24B 109.5 . . ?
C23 C24 H24C 109.5 . . ?
H24A C24 H24C 109.5 . . ?
H24B C24 H24C 109.5 . . ?

loop_
_geom_bond_atom_site_label_1
_geom_bond_atom_site_label_2
_geom_bond_distance
_geom_bond_site_symmetry_2
_geom_bond_publ_flag
O1 C17 1.321(3) . ?
O1 H1 1.08(3) . ?
O2 C17 1.232(3) . ?
O3 C12 1.364(3) . ?
O3 H3 0.89(3) . ?
C11 C16 1.394(3) . ?
C11 C12 1.405(3) . ?
C11 C17 1.478(3) . ?
C12 C13 1.390(3) . ?
C13 C14 1.378(3) . ?
C13 H13A 0.950 . ?
C14 C15 1.384(3) . ?
C14 H14A 0.950 . ?
C15 C16 1.375(3) . ?
C15 H15A 0.950 . ?
C16 H16A 0.950 . ?
O4 C23 1.243(3) . ?
N1 C23 1.345(3) . ?
N1 C22 1.464(3) . ?
N1 C21 1.465(3) . ?
C21 C22 1.522(3) 5_665 ?
C21 H21A 0.990 . ?
C21 H21B 0.990 . ?
C22 C21 1.522(3) 5_665 ?
C22 H22A 0.990 . ?
C22 H22B 0.990 . ?
C23 C24 1.507(3) . ?
C24 H24A 0.980 . ?
C24 H24B 0.980 . ?
C24 H24C 0.980 . ?

loop_
_geom_hbond_atom_site_label_D
_geom_hbond_atom_site_label_H
_geom_hbond_atom_site_label_A
_geom_hbond_distance_DH
_geom_hbond_distance_HA
_geom_hbond_distance_DA
_geom_hbond_angle_DHA
_geom_hbond_site_symmetry_A
O1 H1 O4 1.08(3) 1.48(3) 2.532(2) 163(3) .
O3 H3 O2 0.89(3) 1.80(3) 2.609(2) 151(2) .

loop_
_geom_torsion_atom_site_label_1
_geom_torsion_atom_site_label_2
_geom_torsion_atom_site_label_3
_geom_torsion_atom_site_label_4
_geom_torsion
_geom_torsion_site_symmetry_1
_geom_torsion_site_symmetry_2
_geom_torsion_site_symmetry_3
_geom_torsion_site_symmetry_4
_geom_torsion_publ_flag
C16 C11 C12 O3 -178.6(2) . . . . ?
C17 C11 C12 O3 3.1(3) . . . . ?
C16 C11 C12 C13 0.7(3) . . . . ?
C17 C11 C12 C13 -177.60(19) . . . . ?
O3 C12 C13 C14 178.7(2) . . . . ?
C11 C12 C13 C14 -0.6(3) . . . . ?
C12 C13 C14 C15 -0.3(3) . . . . ?
C13 C14 C15 C16 1.1(4) . . . . ?
C14 C15 C16 C11 -1.1(4) . . . . ?
C12 C11 C16 C15 0.2(3) . . . . ?
C17 C11 C16 C15 178.4(2) . . . . ?
C16 C11 C17 O2 175.3(2) . . . . ?
C12 C11 C17 O2 -6.5(3) . . . . ?
C16 C11 C17 O1 -5.1(3) . . . . ?
C12 C11 C17 O1 173.16(19) . . . . ?
C23 N1 C21 C22 -116.5(2) . . . 5_665 ?
C22 N1 C21 C22 56.5(3) . . . 5_665 ?
C23 N1 C22 C21 116.9(2) . . . 5_665 ?
C21 N1 C22 C21 -56.5(3) . . . 5_665 ?
C22 N1 C23 O4 4.0(3) . . . . ?
C21 N1 C23 O4 176.5(2) . . . . ?
C22 N1 C23 C24 -175.3(2) . . . . ?
C21 N1 C23 C24 -2.8(3) . . . . ?
